data_1559969
loop_
_publ_author_name
'Sletten, Jorunn'
'Sorensen, Astrid'

_publ_section_title
;
 The Plasticity of Cu(II) in [Cu(bipyridyl)2X]n+ Chromophores. Crystal and
 Molecular Structure of Tetrakis(2,2'-bipyridyl)-mu-nitratodicopper(II)
 Hexafluorophosphate
;
_journal_name_full 'Acta Chemica Scandinavica'
_journal_page_first 1018
_journal_page_last 1023
_journal_paper_doi 10.3891/acta.chem.scand.44-1018
_journal_volume 44
_journal_year 1990
_chemical_formula_sum 'C40 H32 Cu2 F18 N9 O3 P3'
_chemical_formula_weight 1248.73
_chemical_name_common
;
Tetrakis(2,2'-bipyridyl)-mu-nitratodicopper(II) Hexafluorophosphate
;
_space_group_IT_number 2
_space_group_name_Hall '-P 1'
_space_group_name_H-M_alt 'P -1'
_symmetry_cell_setting triclinic
_symmetry_Int_Tables_number 2
_symmetry_space_group_name_Hall '-P 1'
_symmetry_space_group_name_H-M 'P -1'
_cell_angle_alpha 85.51(2)
_cell_angle_beta 68.81(2)
_cell_angle_gamma 76.67(2)
_cell_formula_units_Z 2
_cell_length_a 11.918(6)
_cell_length_b 14.250(4)
_cell_length_c 15.013(5)
_cell_volume 2313.2(16)
_diffrn_ambient_temperature 294
_diffrn_radiation_probe x-ray
_diffrn_radiation_type MoK\a
_diffrn_radiation_wavelength 0.71073
_exptl_absorpt_coefficient_mu 1.1438
_exptl_crystal_density_diffrn 1.793
_refine_ls_goodness_of_fit_ref 3.38
_refine_ls_number_parameters 676
_refine_ls_number_reflns 4081
_refine_ls_R_factor_gt 0.094
_refine_ls_wR_factor_gt 0.085
_cod_data_source_file Acta-Chem-Scand-1990-44-1018.cif
_cod_data_source_block 1
_cod_database_code 1559969

loop_
_space_group_symop_id
_space_group_symop_operation_xyz
1 x,y,z
2 -x,-y,-z

loop_
_atom_site_label
_atom_site_type_symbol
_atom_site_thermal_displace_type
_atom_site_fract_x
_atom_site_fract_y
_atom_site_fract_z
_atom_site_occupancy
_atom_site_U_iso_or_equiv
_atom_site_calc_flag
_atom_site_refinement_flags
_atom_site_disorder_assembly
_atom_site_disorder_group
CuA Cu Uiso 0.16880(10) 0.47370(10) 0.72229(9) 1.000 0.0407(5) . . . .
CuB Cu Uiso 0.33500(10) 0.04250(10) 0.78767(9) 1.000 0.0396(5) . . . .
Pa P Uiso -0.0012(3) 0.8354(3) 0.6772(2) 1.000 0.0557(13) . . . .
Pb P Uiso 0.5046(3) -0.2500(3) 0.7517(2) 1.000 0.0519(13) . . . .
Pc P Uiso 0.7197(4) 0.2784(3) 0.7897(3) 1.000 0.0608(13) . . . .
O1A O Uiso 0.1209(7) 0.3507(5) 0.8029(5) 1.000 0.046(3) . . . .
O1B O Uiso 0.1976(9) 0.2057(6) 0.8367(5) 1.000 0.066(4) . . . .
O2 O Uiso 0.3075(9) 0.2874(7) 0.7237(6) 1.000 0.075(4) . . . .
N1A N Uiso 0.1204(8) 0.4325(7) 0.6186(6) 1.000 0.041(4) . . . .
F1A F Uiso 0.1345(6) 0.8411(6) 0.6642(5) 1.000 0.084(3) . . . .
N1B N Uiso 0.2693(8) 0.0718(7) 0.6787(6) 1.000 0.041(4) . . . .
F2A F Uiso -0.0259(9) 0.7946(7) 0.7797(5) 1.000 0.114(4) . . . .
N2A N Uiso 0.2785(8) 0.5372(6) 0.6125(6) 1.000 0.038(3) . . . .
N2B N Uiso 0.4880(8) 0.0580(7) 0.6881(6) 1.000 0.038(4) . . . .
F3A F Uiso 0.0420(10) 0.7294(8) 0.6357(7) 1.000 0.161(5) . . . .
N3A N Uiso 0.2323(9) 0.5040(7) 0.8198(6) 1.000 0.044(4) . . . .
N3B N Uiso 0.3678(8) 0.0686(7) 0.9058(6) 1.000 0.036(3) . . . .
F4A F Uiso -0.0480(10) 0.9378(6) 0.7237(7) 1.000 0.123(5) . . . .
N4A N Uiso 0.0049(9) 0.5572(7) 0.8189(6) 1.000 0.039(4) . . . .
N4B N Uiso 0.2218(8) -0.0311(7) 0.8777(5) 1.000 0.036(3) . . . .
N5 N Uiso 0.2088(9) 0.2799(7) 0.7882(6) 1.000 0.049(4) . . . .
F5A F Uiso -0.1351(7) 0.8295(8) 0.6886(6) 1.000 0.120(4) . . . .
F6A F Uiso 0.0192(8) 0.8810(10) 0.5768(6) 1.000 0.153(5) . . . .
C1A C Uiso 0.0400(10) 0.3831(9) 0.6288(8) 1.000 0.048(4) . . . .
C1B C Uiso 0.1580(10) 0.0740(10) 0.6825(8) 1.000 0.052(5) . . . .
C2A C Uiso 0.0180(10) 0.3484(9) 0.5525(9) 1.000 0.053(5) . . . .
C2B C Uiso 0.1220(10) 0.1050(10) 0.6059(9) 1.000 0.068(5) . . . .
C3A C Uiso 0.0920(10) 0.3730(10) 0.4620(8) 1.000 0.053(5) . . . .
C3B C Uiso 0.2040(10) 0.1332(9) 0.5246(8) 1.000 0.058(5) . . . .
C4A C Uiso 0.1760(10) 0.4255(8) 0.4507(8) 1.000 0.042(4) . . . .
C4B C Uiso 0.3220(10) 0.1318(8) 0.5210(7) 1.000 0.052(5) . . . .
C5A C Uiso 0.1900(10) 0.4622(9) 0.5295(7) 1.000 0.037(4) . . . .
C5B C Uiso 0.3560(10) 0.0985(8) 0.5993(7) 1.000 0.038(4) . . . .
C6A C Uiso 0.2710(10) 0.5206(8) 0.5244(7) 1.000 0.033(4) . . . .
C6B C Uiso 0.4780(10) 0.0926(8) 0.6034(7) 1.000 0.038(4) . . . .
C7A C Uiso 0.3360(10) 0.5670(10) 0.4450(8) 1.000 0.052(5) . . . .
C7B C Uiso 0.5740(10) 0.1131(9) 0.5279(8) 1.000 0.053(5) . . . .
C8A C Uiso 0.4070(10) 0.6240(10) 0.4480(9) 1.000 0.061(5) . . . .
C8B C Uiso 0.6870(10) 0.1060(10) 0.5393(9) 1.000 0.071(6) . . . .
C9A C Uiso 0.4190(10) 0.6410(10) 0.5362(9) 1.000 0.067(5) . . . .
C9B C Uiso 0.7000(10) 0.0640(10) 0.6210(9) 1.000 0.058(5) . . . .
C10A C Uiso 0.3510(10) 0.5937(9) 0.6141(8) 1.000 0.053(5) . . . .
C10B C Uiso 0.6020(10) 0.0427(9) 0.6927(8) 1.000 0.046(4) . . . .
C11A C Uiso 0.3450(10) 0.4750(10) 0.8177(8) 1.000 0.052(5) . . . .
C11B C Uiso 0.4400(10) 0.1210(8) 0.9105(8) 1.000 0.038(4) . . . .
C12A C Uiso 0.3870(10) 0.5010(10) 0.8835(9) 1.000 0.074(6) . . . .
C12B C Uiso 0.4410(10) 0.1495(8) 0.9977(8) 1.000 0.041(4) . . . .
C13A C Uiso 0.3020(10) 0.5610(10) 0.9593(9) 1.000 0.068(5) . . . .
C13B C Uiso 0.3640(10) 0.1117(9) 1.0802(8) 1.000 0.044(4) . . . .
C14A C Uiso 0.1810(10) 0.5900(9) 0.9641(8) 1.000 0.060(5) . . . .
C14B C Uiso 0.2870(10) 0.0564(9) 1.0736(7) 1.000 0.043(4) . . . .
C15A C Uiso 0.1460(10) 0.5629(8) 0.8932(7) 1.000 0.044(4) . . . .
C15B C Uiso 0.2905(9) 0.0306(8) 0.9851(7) 1.000 0.027(4) . . . .
C16A C Uiso 0.0220(10) 0.5856(8) 0.8921(8) 1.000 0.043(4) . . . .
C16B C Uiso 0.2150(10) -0.0251(8) 0.9691(7) 1.000 0.030(4) . . . .
C17A C Uiso -0.0750(10) 0.6399(9) 0.9653(9) 1.000 0.063(5) . . . .
C17B C Uiso 0.1460(10) -0.0806(8) 1.0399(8) 1.000 0.038(4) . . . .
C18A C Uiso -0.192(2) 0.6570(10) 0.9634(9) 1.000 0.084(6) . . . .
C18B C Uiso 0.0790(10) -0.1341(9) 1.0195(8) 1.000 0.051(5) . . . .
C19A C Uiso -0.2110(10) 0.6280(10) 0.8870(10) 1.000 0.091(6) . . . .
C19B C Uiso 0.0870(10) -0.1435(8) 0.9263(8) 1.000 0.044(4) . . . .
C20A C Uiso -0.1130(10) 0.5730(10) 0.8143(9) 1.000 0.067(5) . . . .
C20B C Uiso 0.1600(10) -0.0882(8) 0.8596(7) 1.000 0.036(4) . . . .
F1B F Uiso 0.6321(8) -0.2262(9) 0.7156(7) 1.000 0.153(5) . . . .
F2B F Uiso 0.4589(9) -0.1780(10) 0.8324(7) 1.000 0.218(5) . . . .
F3B F Uiso 0.4510(10) -0.1670(10) 0.6975(8) 1.000 0.218(6) . . . .
F4B F Uiso 0.5520(10) -0.3282(9) 0.8040(10) 1.000 0.318(6) . . . .
F5B F Uiso 0.3760(7) -0.2744(7) 0.7858(7) 1.000 0.109(4) . . . .
F6B F Uiso 0.5479(9) -0.3121(9) 0.6660(8) 1.000 0.290(5) . . . .
F1C F Uiso 0.7159(7) 0.1684(6) 0.8110(5) 1.000 0.089(3) . . . .
F2C F Uiso 0.7933(9) 0.2552(8) 0.6800(6) 1.000 0.124(5) . . . .
F3C F Uiso 0.8436(8) 0.2665(8) 0.8098(6) 1.000 0.142(4) . . . .
F4C F Uiso 0.5974(7) 0.2904(7) 0.7678(6) 1.000 0.103(4) . . . .
F5C F Uiso 0.7235(9) 0.3896(6) 0.7686(6) 1.000 0.112(4) . . . .
F6C F Uiso 0.6450(10) 0.3019(8) 0.8963(6) 1.000 0.144(5) . . . .

loop_
_atom_type_symbol
_atom_type_description
_atom_type_scat_dispersion_real
_atom_type_scat_dispersion_imag
_atom_type_scat_source
C C 0.0033 0.0016 ' International Tables Vol C Tables 4.2.6.8 and 6.1.1.4'
Cu Cu 0.3201 1.2651 ' International Tables Vol C Tables 4.2.6.8 and 6.1.1.4'
F F 0.0171 0.0103 ' International Tables Vol C Tables 4.2.6.8 and 6.1.1.4'
N N 0.0061 0.0033 ' International Tables Vol C Tables 4.2.6.8 and 6.1.1.4'
O O 0.0106 0.0060 ' International Tables Vol C Tables 4.2.6.8 and 6.1.1.4'
P P 0.1023 0.0942 ' International Tables Vol C Tables 4.2.6.8 and 6.1.1.4'

loop_
_geom_angle_atom_site_label_1
_geom_angle_atom_site_label_2
_geom_angle_atom_site_label_3
_geom_angle
_geom_angle_site_symmetry_1
_geom_angle_site_symmetry_2
_geom_angle_site_symmetry_3
_geom_angle_publ_flag
O1A CuA O2 49.0(3) . . . yes
O1A CuA N1A 89.8(3) . . . yes
O1A CuA N2A 152.2(3) . . . yes
O1A CuA N3A 88.8(4) . . . yes
O1A CuA N4A 87.7(3) . . . yes
O2 CuA N1A 89.1(3) . . . yes
O2 CuA N2A 104.1(3) . . . yes
O2 CuA N3A 85.7(4) . . . yes
O2 CuA N4A 134.7(3) . . . yes
N1A CuA N2A 82.1(4) . . . yes
N1A CuA N3A 174.1(4) . . . yes
N1A CuA N4A 105.5(4) . . . yes
N2A CuA N3A 96.6(4) . . . yes
N2A CuA N4A 120.0(4) . . . yes
N3A CuA N4A 80.2(4) . . . yes
O1B CuB N1B 79.2(3) . . . yes
O1B CuB N2B 108.8(4) . . . yes
O1B CuB N3B 78.7(3) . . . yes
O1B CuB N4B 96.3(3) . . . yes
N1B CuB N2B 82.5(4) . . . yes
N1B CuB N3B 157.4(4) . . . yes
N1B CuB N4B 103.6(4) . . . yes
N2B CuB N3B 100.8(4) . . . yes
N2B CuB N4B 154.9(4) . . . yes
N3B CuB N4B 82.9(4) . . . yes
F2A Pa F6A 177.2(7) . . . yes
F3A Pa F4A 176.8(6) . . . yes
F3A Pa F5A 87.2(6) . . . yes
F3A Pa F6A 92.7(6) . . . yes
F4A Pa F5A 91.4(6) . . . yes
F4A Pa F6A 90.3(6) . . . yes
F5A Pa F6A 91.0(5) . . . yes
F2A Pa F4A 87.0(5) . . . yes
F1A Pa F2A 92.5(5) . . . yes
F1A Pa F3A 92.4(6) . . . yes
F1A Pa F4A 89.0(6) . . . yes
F1A Pa F5A 179.2(5) . . . yes
F1A Pa F6A 88.4(5) . . . yes
F2A Pa F3A 90.0(5) . . . yes
F2A Pa F5A 88.2(6) . . . yes
F1B Pb F2B 91.5(6) . . . yes
F3B Pb F4B 178.6(8) . . . yes
F3B Pb F5B 85.5(6) . . . yes
F3B Pb F6B 89.4(7) . . . yes
F4B Pb F5B 93.2(7) . . . yes
F4B Pb F6B 91.0(7) . . . yes
F5B Pb F6B 91.6(6) . . . yes
F2B Pb F5B 89.6(6) . . . yes
F1B Pb F3B 93.9(7) . . . yes
F1B Pb F4B 87.5(7) . . . yes
F1B Pb F5B 178.7(6) . . . yes
F1B Pb F6B 87.3(6) . . . yes
F2B Pb F3B 85.0(7) . . . yes
F2B Pb F4B 94.7(7) . . . yes
F2B Pb F6B 174.1(7) . . . yes
F1C Pc F2C 90.9(5) . . . yes
F3C Pc F6C 89.9(6) . . . yes
F4C Pc F5C 92.4(6) . . . yes
F4C Pc F6C 91.0(6) . . . yes
F5C Pc F6C 90.5(6) . . . yes
F1C Pc F6C 89.3(5) . . . yes
F2C Pc F3C 91.4(6) . . . yes
F2C Pc F4C 87.7(6) . . . yes
F2C Pc F5C 89.3(5) . . . yes
F1C Pc F3C 92.6(6) . . . yes
F1C Pc F4C 87.7(5) . . . yes
F1C Pc F5C 179.8(6) . . . yes
F3C Pc F5C 87.3(6) . . . yes
F2C Pc F6C 178.6(7) . . . yes
F3C Pc F4C 179.0(5) . . . yes
CuA O1A N5 113.5(7) . . . yes
CuB O1B N5 124.8(7) . . . yes
CuA O2 N5 80.2(7) . . . yes
CuA N1A C1A 126.8(8) . . . yes
CuA N1A C5A 111.2(8) . . . yes
C1A N1A C5A 122.0(10) . . . yes
CuB N1B C5B 110.5(8) . . . yes
CuB N1B C1B 127.0(8) . . . yes
C1B N1B C5B 122.2(10) . . . yes
CuA N2A C10A 128.4(7) . . . yes
CuA N2A C6A 113.7(7) . . . yes
C6A N2A C10A 117.9(9) . . . yes
C6B N2B C10B 115.7(10) . . . yes
CuB N2B C6B 115.5(8) . . . yes
CuB N2B C10B 128.7(7) . . . yes
C11A N3A C15A 120.0(10) . . . yes
CuA N3A C11A 125.7(8) . . . yes
CuA N3A C15A 114.4(8) . . . yes
C11B N3B C15B 123.1(9) . . . yes
CuB N3B C11B 126.5(8) . . . yes
CuB N3B C15B 110.1(7) . . . yes
CuA N4A C20A 126.4(8) . . . yes
CuA N4A C16A 112.0(9) . . . yes
C16A N4A C20A 121.2(10) . . . yes
CuB N4B C16B 113.4(8) . . . yes
CuB N4B C20B 128.8(6) . . . yes
C16B N4B C20B 117.7(9) . . . yes
O1A N5 O2 117.1(9) . . . yes
O1B N5 O2 122.2(11) . . . yes
O1A N5 O1B 120.8(10) . . . yes
N1A C1A C2A 124.4(11) . . . yes
N1B C1B C2B 121.0(11) . . . yes
C1A C2A C3A 114.4(11) . . . no
C1B C2B C3B 119.7(12) . . . no
C2A C3A C4A 121.6(11) . . . no
C2B C3B C4B 119.3(11) . . . no
C3A C4A C5A 121.6(11) . . . no
C3B C4B C5B 119.5(10) . . . no
N1A C5A C4A 115.7(11) . . . yes
C4A C5A C6A 125.5(10) . . . no
N1A C5A C6A 118.7(10) . . . yes
N1B C5B C4B 118.2(11) . . . yes
C4B C5B C6B 124.5(10) . . . no
N1B C5B C6B 117.3(9) . . . yes
N2A C6A C7A 118.4(11) . . . yes
N2A C6A C5A 114.1(9) . . . yes
C5A C6A C7A 127.4(10) . . . no
N2B C6B C5B 113.2(10) . . . yes
N2B C6B C7B 123.5(12) . . . yes
C5B C6B C7B 123.1(10) . . . no
C6A C7A C8A 123.0(11) . . . no
C6B C7B C8B 118.8(11) . . . no
C7A C8A C9A 120.2(12) . . . no
C7B C8B C9B 117.4(12) . . . no
C8A C9A C10A 114.7(12) . . . no
C8B C9B C10B 120.5(12) . . . no
N2A C10A C9A 125.8(11) . . . yes
N2B C10B C9B 123.4(11) . . . yes
N3A C11A C12A 124.1(12) . . . yes
N3B C11B C12B 122.7(11) . . . yes
C11A C12A C13A 117.6(12) . . . no
C11B C12B C13B 115.8(11) . . . no
C12A C13A C14A 118.9(12) . . . no
C12B C13B C14B 120.4(10) . . . no
C13A C14A C15A 120.2(11) . . . no
C13B C14B C15B 120.8(10) . . . no
N3A C15A C16A 115.4(10) . . . yes
N3A C15A C14A 119.2(11) . . . yes
C14A C15A C16A 125.3(10) . . . no
N3B C15B C16B 116.9(9) . . . yes
N3B C15B C14B 116.9(10) . . . yes
C14B C15B C16B 126.0(10) . . . no
N4A C16A C17A 121.2(12) . . . yes
N4A C16A C15A 117.8(10) . . . yes
C15A C16A C17A 121.0(11) . . . no
C15B C16B C17B 123.6(10) . . . no
N4B C16B C15B 116.4(10) . . . yes
N4B C16B C17B 119.7(11) . . . yes
C16A C17A C18A 119.2(12) . . . no
C16B C17B C18B 120.8(11) . . . no
C17A C18A C19A 119.9(14) . . . no
C17B C18B C19B 120.5(11) . . . no
C18A C19A C20A 120.1(14) . . . no
C18B C19B C20B 115.1(11) . . . no
N4A C20A C19A 118.0(11) . . . yes
N4B C20B C19B 126.0(10) . . . yes

loop_
_geom_bond_atom_site_label_1
_geom_bond_atom_site_label_2
_geom_bond_distance
_geom_bond_site_symmetry_1
_geom_bond_site_symmetry_2
_geom_bond_publ_flag
CuA O1A 2.120(7) . . yes
CuA O2 2.788(10) . . yes
CuA N1A 2.012(9) . . yes
CuA N2A 2.000(9) . . yes
CuA N3A 1.988(10) . . yes
CuA N4A 2.118(10) . . yes
CuB O1B 2.505(9) . . yes
CuB N1B 2.033(9) . . yes
CuB N2B 1.942(10) . . yes
CuB N3B 2.027(9) . . yes
CuB N4B 1.965(9) . . yes
Pa F6A 1.552(10) . . yes
Pa F3A 1.579(12) . . yes
Pa F1A 1.578(9) . . yes
Pa F2A 1.551(8) . . yes
Pa F4A 1.559(10) . . yes
Pa F5A 1.564(10) . . yes
Pb F4B 1.439(14) . . yes
Pb F3B 1.532(14) . . yes
Pb F1B 1.527(11) . . yes
Pb F5B 1.544(10) . . yes
Pb F6B 1.481(12) . . yes
Pb F2B 1.509(12) . . yes
Pc F1C 1.583(9) . . yes
Pc F2C 1.581(10) . . yes
Pc F4C 1.576(11) . . yes
Pc F5C 1.599(9) . . yes
Pc F3C 1.581(12) . . yes
Pc F6C 1.544(10) . . yes
O1A N5 1.243(13) . . yes
O1B N5 1.241(12) . . yes
O2 N5 1.245(14) . . yes
N1A C1A 1.275(16) . . yes
N1A C5A 1.388(14) . . yes
N1B C1B 1.300(17) . . yes
N1B C5B 1.361(14) . . yes
N2A C10A 1.317(16) . . yes
N2A C6A 1.399(14) . . yes
N2B C10B 1.352(17) . . yes
N2B C6B 1.363(14) . . yes
N3A C11A 1.301(17) . . yes
N3A C15A 1.380(14) . . yes
N3B C11B 1.285(16) . . yes
N3B C15B 1.377(14) . . yes
N4A C16A 1.297(15) . . yes
N4A C20A 1.397(18) . . yes
N4B C16B 1.353(13) . . yes
N4B C20B 1.317(16) . . yes
C1A C2A 1.411(18) . . no
C1B C2B 1.375(18) . . no
C2A C3A 1.396(17) . . no
C2B C3B 1.360(17) . . no
C3A C4A 1.339(18) . . no
C3B C4B 1.383(18) . . no
C4A C5A 1.407(16) . . no
C4B C5B 1.393(15) . . no
C5A C6A 1.392(18) . . no
C5B C6B 1.460(18) . . no
C6A C7A 1.380(16) . . no
C6B C7B 1.358(16) . . no
C7A C8A 1.315(19) . . no
C7B C8B 1.398(19) . . no
C8A C9A 1.427(18) . . no
C8B C9B 1.366(18) . . no
C9A C10A 1.386(18) . . no
C9B C10B 1.349(18) . . no
C11A C12A 1.365(18) . . no
C11B C12B 1.406(16) . . no
C12A C13A 1.404(19) . . no
C12B C13B 1.403(16) . . no
C13A C14A 1.382(19) . . no
C13B C14B 1.373(18) . . no
C14A C15A 1.384(17) . . no
C14B C15B 1.390(15) . . no
C15A C16A 1.444(18) . . no
C15B C16B 1.419(17) . . no
C16A C17A 1.395(17) . . no
C16B C17B 1.403(16) . . no
C17A C18A 1.37(3) . . no
C17B C18B 1.344(18) . . no
C18A C19A 1.36(2) . . no
C18B C19B 1.383(16) . . no
C19A C20A 1.400(19) . . no
C19B C20B 1.394(16) . . no

loop_
_geom_torsion_atom_site_label_1
_geom_torsion_atom_site_label_2
_geom_torsion_atom_site_label_3
_geom_torsion_atom_site_label_4
_geom_torsion
_geom_torsion_site_symmetry_1
_geom_torsion_site_symmetry_2
_geom_torsion_site_symmetry_3
_geom_torsion_site_symmetry_4
_geom_torsion_publ_flag
O2 CuA O1A N5 3.3(6) . . . . no
N1A CuA O1A N5 92.2(7) . . . . no
N2A CuA O1A N5 19.8(12) . . . . no
N3A CuA O1A N5 -82.1(7) . . . . no
N4A CuA O1A N5 -162.3(7) . . . . no
O1A CuA O2 N5 -3.1(6) . . . . no
N1A CuA O2 N5 -93.7(7) . . . . no
N2A CuA O2 N5 -175.2(7) . . . . no
N3A CuA O2 N5 89.1(7) . . . . no
N4A CuA O2 N5 17.5(9) . . . . no
O1A CuA N1A C1A 28.4(11) . . . . no
O1A CuA N1A C5A -149.5(8) . . . . no
O2 CuA N1A C1A 77.3(11) . . . . no
O2 CuA N1A C5A -100.6(8) . . . . no
N2A CuA N1A C1A -178.2(11) . . . . no
N2A CuA N1A C5A 3.8(8) . . . . no
N4A CuA N1A C1A -59.2(11) . . . . no
N4A CuA N1A C5A 122.9(8) . . . . no
O1A CuA N2A C6A 72.5(11) . . . . no
O1A CuA N2A C10A -110.1(11) . . . . no
O2 CuA N2A C6A 85.3(8) . . . . no
O2 CuA N2A C10A -97.3(10) . . . . no
N1A CuA N2A C6A -1.7(8) . . . . no
N1A CuA N2A C10A 175.6(11) . . . . no
N3A CuA N2A C6A 172.5(8) . . . . no
N3A CuA N2A C10A -10.1(11) . . . . no
N4A CuA N2A C6A -105.1(8) . . . . no
N4A CuA N2A C10A 72.3(11) . . . . no
O1A CuA N3A C11A 91.1(10) . . . . no
O1A CuA N3A C15A -90.4(8) . . . . no
O2 CuA N3A C11A 42.2(10) . . . . no
O2 CuA N3A C15A -139.4(8) . . . . no
N2A CuA N3A C11A -61.6(11) . . . . no
N2A CuA N3A C15A 116.9(8) . . . . no
N4A CuA N3A C11A 179.0(11) . . . . no
N4A CuA N3A C15A -2.5(8) . . . . no
O1A CuA N4A C16A 88.3(8) . . . . no
O1A CuA N4A C20A -84.6(10) . . . . no
O2 CuA N4A C16A 72.9(10) . . . . no
O2 CuA N4A C20A -100.0(10) . . . . no
N1A CuA N4A C16A 177.5(8) . . . . no
N1A CuA N4A C20A 4.6(10) . . . . no
N2A CuA N4A C16A -92.9(8) . . . . no
N2A CuA N4A C20A 94.3(10) . . . . no
N3A CuA N4A C16A -0.9(8) . . . . no
N3A CuA N4A C20A -173.8(10) . . . . no
N1B CuB O1B N5 -59.0(10) . . . . no
N2B CuB O1B N5 19.1(11) . . . . no
N3B CuB O1B N5 116.8(10) . . . . no
N4B CuB O1B N5 -161.7(10) . . . . no
O1B CuB N1B C1B -71.3(11) . . . . no
O1B CuB N1B C5B 103.2(8) . . . . no
N2B CuB N1B C1B 177.9(11) . . . . no
N2B CuB N1B C5B -7.7(8) . . . . no
N3B CuB N1B C1B -82.0(15) . . . . no
N3B CuB N1B C5B 92.4(12) . . . . no
N4B CuB N1B C1B 22.6(11) . . . . no
N4B CuB N1B C5B -163.0(7) . . . . no
O1B CuB N2B C6B -66.8(8) . . . . no
O1B CuB N2B C10B 110.3(10) . . . . no
N1B CuB N2B C6B 9.0(8) . . . . no
N1B CuB N2B C10B -173.9(11) . . . . no
N3B CuB N2B C6B -148.4(8) . . . . no
N3B CuB N2B C10B 28.7(11) . . . . no
N4B CuB N2B C6B 115.2(10) . . . . no
N4B CuB N2B C10B -67.7(14) . . . . no
O1B CuB N3B C11B -80.3(10) . . . . no
O1B CuB N3B C15B 92.9(8) . . . . no
N1B CuB N3B C11B -69.6(15) . . . . no
N1B CuB N3B C15B 103.7(12) . . . . no
N2B CuB N3B C11B 26.9(11) . . . . no
N2B CuB N3B C15B -159.8(8) . . . . no
N4B CuB N3B C11B -178.2(11) . . . . no
N4B CuB N3B C15B -5.0(8) . . . . no
O1B CuB N4B C16B -74.4(8) . . . . no
O1B CuB N4B C20B 110.2(10) . . . . no
N1B CuB N4B C16B -154.7(8) . . . . no
N1B CuB N4B C20B 29.8(11) . . . . no
N2B CuB N4B C16B 103.7(11) . . . . no
N2B CuB N4B C20B -71.8(15) . . . . no
N3B CuB N4B C16B 3.3(8) . . . . no
N3B CuB N4B C20B -172.1(11) . . . . no
CuA O1A N5 O1B 173.2(8) . . . . no
CuA O1A N5 O2 -6.3(12) . . . . no
CuB O1B N5 O1A 159.9(8) . . . . no
CuB O1B N5 O2 -20.7(16) . . . . no
CuA O2 N5 O1A 4.4(9) . . . . no
CuA O2 N5 O1B -175.1(11) . . . . no
CuA N1A C1A C2A -173.7(9) . . . . no
C5A N1A C1A C2A 4.1(19) . . . . no
C1A N1A C5A C6A 176.4(12) . . . . no
CuA N1A C5A C6A -5.6(14) . . . . no
CuA N1A C5A C4A 171.3(9) . . . . no
C1A N1A C5A C4A -6.8(17) . . . . no
CuB N1B C1B C2B 172.9(10) . . . . no
C5B N1B C1B C2B -0.9(19) . . . . no
CuB N1B C5B C4B -172.8(8) . . . . no
C1B N1B C5B C4B 1.9(17) . . . . no
C1B N1B C5B C6B -179.8(11) . . . . no
CuB N1B C5B C6B 5.5(12) . . . . no
CuA N2A C10A C9A -175.4(10) . . . . no
CuA N2A C6A C7A 175.3(9) . . . . no
C6A N2A C10A C9A 1.9(18) . . . . no
C10A N2A C6A C5A -178.4(11) . . . . no
C10A N2A C6A C7A -2.4(16) . . . . no
CuA N2A C6A C5A -0.8(13) . . . . no
C6B N2B C10B C9B 3.1(18) . . . . no
C10B N2B C6B C5B 174.2(10) . . . . no
CuB N2B C10B C9B -174.0(10) . . . . no
CuB N2B C6B C5B -8.3(12) . . . . no
CuB N2B C6B C7B 176.1(9) . . . . no
C10B N2B C6B C7B -1.4(17) . . . . no
CuA N3A C15A C16A 5.4(12) . . . . no
CuA N3A C15A C14A -178.8(8) . . . . no
C11A N3A C15A C14A -0.3(16) . . . . no
CuA N3A C11A C12A 176.7(10) . . . . no
C15A N3A C11A C12A -1.7(19) . . . . no
C11A N3A C15A C16A -176.1(11) . . . . no
CuB N3B C15B C16B 5.8(12) . . . . no
C15B N3B C11B C12B -4.2(18) . . . . no
C11B N3B C15B C14B 4.1(17) . . . . no
C11B N3B C15B C16B 179.4(11) . . . . no
CuB N3B C15B C14B -169.4(9) . . . . no
CuB N3B C11B C12B 168.3(9) . . . . no
CuA N4A C16A C15A 4.1(13) . . . . no
C20A N4A C16A C17A -5.4(17) . . . . no
C20A N4A C16A C15A 177.4(11) . . . . no
C16A N4A C20A C19A 5.6(18) . . . . no
CuA N4A C20A C19A 177.9(9) . . . . no
CuA N4A C16A C17A -178.7(9) . . . . no
C20B N4B C16B C15B 174.9(10) . . . . no
CuB N4B C20B C19B 175.6(9) . . . . no
C20B N4B C16B C17B 1.5(16) . . . . no
CuB N4B C16B C17B -174.5(9) . . . . no
C16B N4B C20B C19B 0.2(18) . . . . no
CuB N4B C16B C15B -1.1(13) . . . . no
N1A C1A C2A C3A -0.4(19) . . . . no
N1B C1B C2B C3B 1(2) . . . . no
C1A C2A C3A C4A -0.2(19) . . . . no
C1B C2B C3B C4B -1.1(19) . . . . no
C2A C3A C4A C5A -3(2) . . . . no
C2B C3B C4B C5B 2.2(18) . . . . no
C3A C4A C5A C6A -177.2(13) . . . . no
C3A C4A C5A N1A 6.2(18) . . . . no
C3B C4B C5B C6B 179.3(11) . . . . no
C3B C4B C5B N1B -2.5(16) . . . . no
N1A C5A C6A C7A -171.3(12) . . . . no
N1A C5A C6A N2A 4.3(16) . . . . no
C4A C5A C6A C7A 12(2) . . . . no
C4A C5A C6A N2A -172.3(11) . . . . no
N1B C5B C6B N2B 1.5(14) . . . . no
N1B C5B C6B C7B 177.1(11) . . . . no
C4B C5B C6B N2B 179.7(10) . . . . no
C4B C5B C6B C7B -4.7(18) . . . . no
N2A C6A C7A C8A 2(2) . . . . no
C5A C6A C7A C8A 177.2(13) . . . . no
C5B C6B C7B C8B 179.5(11) . . . . no
N2B C6B C7B C8B -5.3(18) . . . . no
C6A C7A C8A C9A -1(2) . . . . no
C6B C7B C8B C9B 10.3(19) . . . . no
C7A C8A C9A C10A -0.2(19) . . . . no
C7B C8B C9B C10B -9(2) . . . . no
C8A C9A C10A N2A -1(2) . . . . no
C8B C9B C10B N2B 2(2) . . . . no
N3A C11A C12A C13A 2(2) . . . . no
N3B C11B C12B C13B 4.3(18) . . . . no
C11A C12A C13A C14A 0.5(19) . . . . no
C11B C12B C13B C14B -4.6(18) . . . . no
C12A C13A C14A C15A -2.3(19) . . . . no
C12B C13B C14B C15B 5.0(19) . . . . no
C13A C14A C15A C16A 177.6(12) . . . . no
C13A C14A C15A N3A 2.3(17) . . . . no
C13B C14B C15B N3B -4.5(18) . . . . no
C13B C14B C15B C16B -179.3(12) . . . . no
N3A C15A C16A C17A 176.3(10) . . . . no
C14A C15A C16A C17A 0.8(18) . . . . no
N3A C15A C16A N4A -6.5(15) . . . . no
C14A C15A C16A N4A 178.1(11) . . . . no
N3B C15B C16B N4B -3.4(16) . . . . no
C14B C15B C16B C17B -15.4(19) . . . . no
C14B C15B C16B N4B 171.4(11) . . . . no
N3B C15B C16B C17B 169.8(11) . . . . no
C15A C16A C17A C18A -177.7(12) . . . . no
N4A C16A C17A C18A 5.2(18) . . . . no
N4B C16B C17B C18B -5.1(18) . . . . no
C15B C16B C17B C18B -178.0(12) . . . . no
C16A C17A C18A C19A -5(2) . . . . no
C16B C17B C18B C19B 6.9(19) . . . . no
C17A C18A C19A C20A 6(2) . . . . no
C17B C18B C19B C20B -4.9(18) . . . . no
C18A C19A C20A N4A -6(2) . . . . no
C18B C19B C20B N4B 1.4(18) . . . . no
